data_4023168
loop_
_publ_author_name
'Yit Wooi Goh'
'Brett R. Pool'
'Jonathan M. White'

_publ_section_title
;
 Structural Studies on Cycloadducts of Furan, 2-Methoxyfuran,
 and 5-Trimethylsilylcyclopentadiene with Maleic Anhydride
 and N-Methylmaleimide
;
_journal_name_full 'Journal of Organic Chemistry'
_journal_page_first 151
_journal_page_last 156
_journal_paper_doi 10.1021/jo7018575
_journal_volume 73
_journal_year 2008
_chemical_formula_sum 'C12 H19 N O6'
_chemical_formula_weight 273.28
_chemical_name_systematic
;
 ?
;
_space_group_IT_number 14
_symmetry_cell_setting monoclinic
_symmetry_space_group_name_Hall '-P 2yn'
_symmetry_space_group_name_H-M 'P 1 21/n 1'
_atom_sites_solution_hydrogens geom
_atom_sites_solution_primary direct
_atom_sites_solution_secondary difmap
_audit_creation_method SHELXL-97
_cell_angle_alpha 90.00
_cell_angle_beta 98.569(2)
_cell_angle_gamma 90.00
_cell_formula_units_Z 4
_cell_length_a 8.8817(8)
_cell_length_b 8.1183(7)
_cell_length_c 17.2401(15)
_cell_measurement_reflns_used 3721
_cell_measurement_temperature 130(2)
_cell_measurement_theta_max 27.52
_cell_measurement_theta_min 2.32
_cell_volume 1229.21(19)
_computing_cell_refinement 'Bruker SMART'
_computing_data_collection 'Bruker SMART'
_computing_data_reduction 'Bruker SAINT'
_computing_molecular_graphics 'Bruker SHELXTL'
_computing_publication_material 'Bruker SHELXTL'
_computing_structure_refinement 'Bruker SHELXTL'
_computing_structure_solution 'Bruker SHELXTL'
_diffrn_ambient_temperature 293(2)
_diffrn_measured_fraction_theta_full 0.997
_diffrn_measured_fraction_theta_max 0.997
_diffrn_measurement_device_type 'CCD area detector'
_diffrn_measurement_method 'phi and omega scans'
_diffrn_radiation_monochromator graphite
_diffrn_radiation_source 'fine-focus sealed tube'
_diffrn_radiation_type MoK\a
_diffrn_radiation_wavelength 0.71073
_diffrn_reflns_av_R_equivalents 0.0416
_diffrn_reflns_av_sigmaI/netI 0.0283
_diffrn_reflns_limit_h_max 10
_diffrn_reflns_limit_h_min -10
_diffrn_reflns_limit_k_max 9
_diffrn_reflns_limit_k_min -7
_diffrn_reflns_limit_l_max 16
_diffrn_reflns_limit_l_min -20
_diffrn_reflns_number 6234
_diffrn_reflns_theta_full 25.00
_diffrn_reflns_theta_max 25.00
_diffrn_reflns_theta_min 2.39
_exptl_absorpt_coefficient_mu 0.119
_exptl_crystal_colour colourless
_exptl_crystal_density_diffrn 1.477
_exptl_crystal_density_method 'not measured'
_exptl_crystal_description block
_exptl_crystal_F_000 584
_refine_diff_density_max 0.266
_refine_diff_density_min -0.186
_refine_diff_density_rms 0.040
_refine_ls_extinction_coef 0.0005(7)
_refine_ls_extinction_expression Fc^*^=kFc[1+0.001xFc^2^\l^3^/sin(2\q)]^-1/4^
_refine_ls_extinction_method SHELXL
_refine_ls_goodness_of_fit_ref 1.042
_refine_ls_hydrogen_treatment mixed
_refine_ls_matrix_type full
_refine_ls_number_parameters 137
_refine_ls_number_reflns 2158
_refine_ls_number_restraints 0
_refine_ls_restrained_S_all 1.042
_refine_ls_R_factor_all 0.0524
_refine_ls_R_factor_gt 0.0470
_refine_ls_shift/su_max 0.000
_refine_ls_shift/su_mean 0.000
_refine_ls_structure_factor_coef Fsqd
_refine_ls_weighting_details 'calc w=1/[\s^2^(Fo^2^)+(0.0484P)^2^+0.8107P] where P=(Fo^2^+2Fc^2^)/3'
_refine_ls_weighting_scheme calc
_refine_ls_wR_factor_gt 0.1195
_refine_ls_wR_factor_ref 0.1228
_reflns_number_gt 1886
_reflns_number_total 2158
_reflns_threshold_expression >2sigma(I)
_cod_data_source_file jo7018575-File001_10.cif
_cod_data_source_block CMPD22
_cod_depositor_comments
;
The following automatic conversions were performed:
'_symmetry_cell_setting' value 'Monoclinic' changed to 'monoclinic'
according to '/home/saulius/struct/CIF-dictionaries/cif_core.dic'
dictionary named 'cif_core.dic' version 2.4.1 from 2010-06-29.

Automatic conversion script
Id: cif_fix_enum 1527 2010-12-29 10:47:43Z saulius 
;
_cod_original_sg_symbol_H-M 'P 21/n'
_cod_database_code 4023168

loop_
_symmetry_equiv_pos_as_xyz
'x, y, z'
'-x+1/2, y+1/2, -z+1/2'
'-x, -y, -z'
'x-1/2, -y-1/2, z-1/2'

loop_
_atom_site_label
_atom_site_type_symbol
_atom_site_fract_x
_atom_site_fract_y
_atom_site_fract_z
_atom_site_U_iso_or_equiv
_atom_site_adp_type
_atom_site_occupancy
_atom_site_symmetry_multiplicity
_atom_site_calc_flag
_atom_site_refinement_flags
_atom_site_disorder_assembly
_atom_site_disorder_group
C1 C 0.6098(2) 0.4268(2) 0.15389(11) 0.0312(4) Uani 1 1 d . . .
C2 C 0.6808(2) 0.5900(2) 0.18080(11) 0.0299(4) Uani 1 1 d . . .
H2 H 0.7917 0.5811 0.1941 0.036 Uiso 1 1 calc R . .
C3 C 0.6338(2) 0.7396(2) 0.12505(11) 0.0298(4) Uani 1 1 d . . .
C4 C 0.4651(2) 0.7281(2) 0.09686(11) 0.0309(4) Uani 1 1 d . . .
H4 H 0.4174 0.7014 0.0467 0.037 Uiso 1 1 calc R . .
C5 C 0.4000(2) 0.7640(2) 0.15860(12) 0.0354(5) Uani 1 1 d . . .
H5 H 0.2961 0.7652 0.1610 0.042 Uiso 1 1 calc R . .
C6 C 0.5261(2) 0.8025(2) 0.22429(12) 0.0356(5) Uani 1 1 d . . .
H6 H 0.4973 0.8724 0.2660 0.043 Uiso 1 1 calc R . .
C7 C 0.6065(2) 0.6364(2) 0.25255(11) 0.0317(4) Uani 1 1 d . . .
H7 H 0.6827 0.6523 0.2993 0.038 Uiso 1 1 calc R . .
C8 C 0.5005(2) 0.4963(2) 0.26311(11) 0.0306(4) Uani 1 1 d . . .
C9 C 0.4138(3) 0.2357(3) 0.19312(13) 0.0425(5) Uani 1 1 d . . .
H9A H 0.3519 0.2293 0.2342 0.064 Uiso 0.50 1 calc PR . .
H9B H 0.4779 0.1402 0.1950 0.064 Uiso 0.50 1 calc PR . .
H9C H 0.3495 0.2404 0.1432 0.064 Uiso 0.50 1 calc PR . .
H9D H 0.4343 0.1773 0.1474 0.064 Uiso 0.50 1 calc PR . .
H9E H 0.3082 0.2664 0.1866 0.064 Uiso 0.50 1 calc PR . .
H9F H 0.4367 0.1662 0.2384 0.064 Uiso 0.50 1 calc PR . .
C10 C 0.6939(3) 0.9032(3) 0.02222(13) 0.0466(6) Uani 1 1 d . . .
H10A H 0.7676 0.9151 -0.0129 0.070 Uiso 1 1 calc R . .
H10B H 0.6921 1.0016 0.0530 0.070 Uiso 1 1 calc R . .
H10C H 0.5951 0.8850 -0.0075 0.070 Uiso 1 1 calc R . .
N1 N 0.50800(18) 0.38353(19) 0.20371(9) 0.0312(4) Uani 1 1 d . . .
O1 O 0.63516(18) 0.34460(18) 0.09881(8) 0.0431(4) Uani 1 1 d . . .
O2 O 0.41852(18) 0.48238(18) 0.31290(8) 0.0440(4) Uani 1 1 d . . .
O3 O 0.64044(15) 0.87023(16) 0.18269(8) 0.0361(4) Uani 1 1 d . . .
O5 O 0.73440(15) 0.76534(17) 0.07328(8) 0.0370(4) Uani 1 1 d . . .

loop_
_atom_site_aniso_label
_atom_site_aniso_U_11
_atom_site_aniso_U_22
_atom_site_aniso_U_33
_atom_site_aniso_U_23
_atom_site_aniso_U_13
_atom_site_aniso_U_12
C1 0.0306(9) 0.0305(10) 0.0316(10) 0.0039(8) 0.0017(8) 0.0095(8)
C2 0.0251(9) 0.0317(10) 0.0323(10) 0.0038(8) 0.0026(7) 0.0040(7)
C3 0.0293(9) 0.0289(10) 0.0318(10) 0.0025(8) 0.0064(7) 0.0035(7)
C4 0.0292(10) 0.0305(10) 0.0327(10) 0.0041(8) 0.0033(8) 0.0031(8)
C5 0.0323(10) 0.0293(10) 0.0469(12) 0.0066(9) 0.0133(9) 0.0063(8)
C6 0.0458(12) 0.0285(10) 0.0355(10) -0.0042(8) 0.0154(9) -0.0011(8)
C7 0.0363(10) 0.0313(10) 0.0269(9) -0.0028(8) 0.0024(8) -0.0024(8)
C8 0.0349(10) 0.0294(10) 0.0272(10) 0.0020(8) 0.0045(8) 0.0016(8)
C9 0.0518(13) 0.0290(10) 0.0471(12) -0.0034(9) 0.0090(10) -0.0064(9)
C10 0.0467(12) 0.0473(13) 0.0502(13) 0.0183(10) 0.0219(10) 0.0115(10)
N1 0.0366(9) 0.0256(8) 0.0317(8) -0.0022(7) 0.0067(7) 0.0000(6)
O1 0.0581(9) 0.0353(8) 0.0385(8) -0.0043(6) 0.0155(7) 0.0097(7)
O2 0.0580(9) 0.0383(8) 0.0400(8) -0.0013(6) 0.0216(7) -0.0056(7)
O3 0.0396(8) 0.0280(7) 0.0418(8) -0.0019(6) 0.0093(6) -0.0059(6)
O5 0.0318(7) 0.0396(8) 0.0428(8) 0.0121(6) 0.0156(6) 0.0079(6)

loop_
_atom_type_symbol
_atom_type_description
_atom_type_scat_dispersion_real
_atom_type_scat_dispersion_imag
_atom_type_scat_source
C C 0.0033 0.0016 'International Tables Vol C Tables 4.2.6.8 and 6.1.1.4'
H H 0.0000 0.0000 'International Tables Vol C Tables 4.2.6.8 and 6.1.1.4'
N N 0.0061 0.0033 'International Tables Vol C Tables 4.2.6.8 and 6.1.1.4'
O O 0.0106 0.0060 'International Tables Vol C Tables 4.2.6.8 and 6.1.1.4'

loop_
_geom_angle_atom_site_label_1
_geom_angle_atom_site_label_2
_geom_angle_atom_site_label_3
_geom_angle
_geom_angle_site_symmetry_1
_geom_angle_site_symmetry_3
_geom_angle_publ_flag
O1 C1 N1 124.30(19) . . ?
O1 C1 C2 127.38(18) . . ?
N1 C1 C2 108.32(16) . . ?
C1 C2 C7 104.66(15) . . ?
C1 C2 C3 115.52(15) . . ?
C7 C2 C3 101.36(14) . . ?
C1 C2 H2 111.5 . . ?
C7 C2 H2 111.5 . . ?
C3 C2 H2 111.5 . . ?
O5 C3 O3 111.82(15) . . ?
O5 C3 C4 120.86(16) . . ?
O3 C3 C4 101.76(14) . . ?
O5 C3 C2 112.20(15) . . ?
O3 C3 C2 99.61(13) . . ?
C4 C3 C2 108.09(15) . . ?
C5 C4 C3 105.11(17) . . ?
C5 C4 H4 127.4 . . ?
C3 C4 H4 127.4 . . ?
C4 C5 C6 106.68(17) . . ?
C4 C5 H5 126.7 . . ?
C6 C5 H5 126.7 . . ?
O3 C6 C5 101.92(15) . . ?
O3 C6 C7 99.28(15) . . ?
C5 C6 C7 107.99(15) . . ?
O3 C6 H6 115.2 . . ?
C5 C6 H6 115.2 . . ?
C7 C6 H6 115.2 . . ?
C8 C7 C2 105.31(15) . . ?
C8 C7 C6 115.04(16) . . ?
C2 C7 C6 101.02(14) . . ?
C8 C7 H7 111.6 . . ?
C2 C7 H7 111.6 . . ?
C6 C7 H7 111.6 . . ?
O2 C8 N1 124.32(17) . . ?
O2 C8 C7 127.54(17) . . ?
N1 C8 C7 108.11(15) . . ?
N1 C9 H9A 109.5 . . ?
N1 C9 H9B 109.5 . . ?
H9A C9 H9B 109.5 . . ?
N1 C9 H9C 109.5 . . ?
H9A C9 H9C 109.5 . . ?
H9B C9 H9C 109.5 . . ?
N1 C9 H9D 109.5 . . ?
H9A C9 H9D 141.1 . . ?
H9B C9 H9D 56.3 . . ?
H9C C9 H9D 56.3 . . ?
N1 C9 H9E 109.5 . . ?
H9A C9 H9E 56.3 . . ?
H9B C9 H9E 141.1 . . ?
H9C C9 H9E 56.3 . . ?
H9D C9 H9E 109.5 . . ?
N1 C9 H9F 109.5 . . ?
H9A C9 H9F 56.3 . . ?
H9B C9 H9F 56.3 . . ?
H9C C9 H9F 141.1 . . ?
H9D C9 H9F 109.5 . . ?
H9E C9 H9F 109.5 . . ?
O5 C10 H10A 109.5 . . ?
O5 C10 H10B 109.5 . . ?
H10A C10 H10B 109.5 . . ?
O5 C10 H10C 109.5 . . ?
H10A C10 H10C 109.5 . . ?
H10B C10 H10C 109.5 . . ?
C1 N1 C8 113.58(16) . . ?
C1 N1 C9 123.21(16) . . ?
C8 N1 C9 123.18(17) . . ?
C6 O3 C3 95.89(13) . . ?
C3 O5 C10 112.96(14) . . ?

loop_
_geom_bond_atom_site_label_1
_geom_bond_atom_site_label_2
_geom_bond_distance
_geom_bond_site_symmetry_2
_geom_bond_publ_flag
C1 O1 1.209(2) . ?
C1 N1 1.382(2) . ?
C1 C2 1.510(3) . ?
C2 C7 1.533(3) . ?
C2 C3 1.567(2) . ?
C2 H2 0.9800 . ?
C3 O5 1.370(2) . ?
C3 O3 1.448(2) . ?
C3 C4 1.507(3) . ?
C4 C5 1.318(3) . ?
C4 H4 0.9300 . ?
C5 C6 1.503(3) . ?
C5 H5 0.9300 . ?
C6 O3 1.437(2) . ?
C6 C7 1.569(3) . ?
C6 H6 0.9800 . ?
C7 C8 1.505(3) . ?
C7 H7 0.9800 . ?
C8 O2 1.211(2) . ?
C8 N1 1.382(2) . ?
C9 N1 1.459(3) . ?
C9 H9A 0.9600 . ?
C9 H9B 0.9600 . ?
C9 H9C 0.9600 . ?
C9 H9D 0.9600 . ?
C9 H9E 0.9600 . ?
C9 H9F 0.9600 . ?
C10 O5 1.436(2) . ?
C10 H10A 0.9600 . ?
C10 H10B 0.9600 . ?
C10 H10C 0.9600 . ?

loop_
_geom_torsion_atom_site_label_1
_geom_torsion_atom_site_label_2
_geom_torsion_atom_site_label_3
_geom_torsion_atom_site_label_4
_geom_torsion
_geom_torsion_site_symmetry_1
_geom_torsion_site_symmetry_2
_geom_torsion_site_symmetry_3
_geom_torsion_site_symmetry_4
_geom_torsion_publ_flag
O1 C1 C2 C7 180.00(18) . . . . ?
N1 C1 C2 C7 -0.27(19) . . . . ?
O1 C1 C2 C3 69.5(2) . . . . ?
N1 C1 C2 C3 -110.79(17) . . . . ?
C1 C2 C3 O5 -93.70(19) . . . . ?
C7 C2 C3 O5 153.84(15) . . . . ?
C1 C2 C3 O3 147.85(15) . . . . ?
C7 C2 C3 O3 35.40(16) . . . . ?
C1 C2 C3 C4 42.0(2) . . . . ?
C7 C2 C3 C4 -70.43(17) . . . . ?
O5 C3 C4 C5 -157.66(17) . . . . ?
O3 C3 C4 C5 -33.14(18) . . . . ?
C2 C3 C4 C5 71.18(19) . . . . ?
C3 C4 C5 C6 1.6(2) . . . . ?
C4 C5 C6 O3 30.72(19) . . . . ?
C4 C5 C6 C7 -73.28(19) . . . . ?
C1 C2 C7 C8 1.05(18) . . . . ?
C3 C2 C7 C8 121.50(15) . . . . ?
C1 C2 C7 C6 -118.97(15) . . . . ?
C3 C2 C7 C6 1.47(17) . . . . ?
O3 C6 C7 C8 -151.09(15) . . . . ?
C5 C6 C7 C8 -45.2(2) . . . . ?
O3 C6 C7 C2 -38.27(17) . . . . ?
C5 C6 C7 C2 67.58(18) . . . . ?
C2 C7 C8 O2 -179.78(19) . . . . ?
C6 C7 C8 O2 -69.5(3) . . . . ?
C2 C7 C8 N1 -1.50(19) . . . . ?
C6 C7 C8 N1 108.78(18) . . . . ?
O1 C1 N1 C8 179.01(17) . . . . ?
C2 C1 N1 C8 -0.7(2) . . . . ?
O1 C1 N1 C9 -2.9(3) . . . . ?
C2 C1 N1 C9 177.34(17) . . . . ?
O2 C8 N1 C1 179.78(18) . . . . ?
C7 C8 N1 C1 1.4(2) . . . . ?
O2 C8 N1 C9 1.7(3) . . . . ?
C7 C8 N1 C9 -176.63(17) . . . . ?
C5 C6 O3 C3 -48.86(16) . . . . ?
C7 C6 O3 C3 61.89(15) . . . . ?
O5 C3 O3 C6 -179.64(15) . . . . ?
C4 C3 O3 C6 49.99(16) . . . . ?
C2 C3 O3 C6 -60.92(15) . . . . ?
O3 C3 O5 C10 -68.4(2) . . . . ?
C4 C3 O5 C10 51.2(2) . . . . ?
C2 C3 O5 C10 -179.41(16) . . . . ?
